data_7706908
loop_
_publ_author_name
'M\/oller, Mads Sondrup'
'Kongsted, Jacob'
'McKenzie, Christine J.'

_publ_section_title
;
 Preparation of organocobalt(iii) complexes via O<sub>2</sub> activation.
;
_journal_issue 14
_journal_name_full 'Dalton transactions (Cambridge, England : 2003)'
_journal_page_first 4819
_journal_page_last 4829
_journal_paper_doi 10.1039/d1dt00563d
_journal_volume 50
_journal_year 2021
_chemical_formula_moiety 'C16 H14 Co N3 O4'
_chemical_formula_sum 'C16 H14 Co N3 O4'
_chemical_formula_weight 371.23
_chemical_name_systematic (N,N'-Ethylene-bis(salicylideneiminato))-nitro-cobalt(iii)
_space_group_crystal_system triclinic
_space_group_IT_number 2
_space_group_name_Hall '-P 1'
_space_group_name_H-M_alt 'P -1'
_atom_sites_solution_hydrogens geom
_audit_creation_date 2020-11-06
_audit_creation_method
;
Olex2 1.3
(compiled 2020.07.31 svn.rc2a77460 for OlexSys, GUI svn.r6145)
;
_audit_update_record
;
2020-11-20 deposited with the CCDC.	2021-03-15 downloaded from the CCDC.
;
_cell_angle_alpha 72.008(2)
_cell_angle_beta 74.808(2)
_cell_angle_gamma 79.890(2)
_cell_formula_units_Z 2
_cell_length_a 7.7899(2)
_cell_length_b 8.7278(2)
_cell_length_c 13.7362(3)
_cell_measurement_reflns_used 14929
_cell_measurement_temperature 293(2)
_cell_measurement_theta_max 75.7430
_cell_measurement_theta_min 5.3500
_cell_volume 852.63(4)
_computing_cell_refinement 'CrysAlisPro 1.171.39.27b (Rigaku OD, 2015)'
_computing_data_collection 'CrysAlisPro 1.171.39.27b (Rigaku OD, 2015)'
_computing_data_reduction 'CrysAlisPro 1.171.39.27b (Rigaku OD, 2015)'
_computing_molecular_graphics 'Olex2 1.3 (Dolomanov et al., 2009)'
_computing_publication_material 'Olex2 1.3 (Dolomanov et al., 2009)'
_computing_structure_refinement 'SHELXL 2018/1 (Sheldrick, 2015)'
_computing_structure_solution 'SHELXT 2014/5 (Sheldrick, 2014)'
_diffrn_ambient_temperature 293(2)
_diffrn_measured_fraction_theta_full 0.999
_diffrn_measured_fraction_theta_max 0.976
_diffrn_measurement_device_type 'XtaLAB Synergy, Dualflex, AtlasS2'
_diffrn_measurement_method '\w scans'
_diffrn_radiation_type CuK\a
_diffrn_radiation_wavelength 1.54184
_diffrn_reflns_av_R_equivalents 0.0447
_diffrn_reflns_av_unetI/netI 0.0229
_diffrn_reflns_Laue_measured_fraction_full 0.999
_diffrn_reflns_Laue_measured_fraction_max 0.976
_diffrn_reflns_limit_h_max 9
_diffrn_reflns_limit_h_min -9
_diffrn_reflns_limit_k_max 10
_diffrn_reflns_limit_k_min -10
_diffrn_reflns_limit_l_max 17
_diffrn_reflns_limit_l_min -17
_diffrn_reflns_number 30176
_diffrn_reflns_point_group_measured_fraction_full 0.999
_diffrn_reflns_point_group_measured_fraction_max 0.976
_diffrn_reflns_theta_full 67.684
_diffrn_reflns_theta_max 76.112
_diffrn_reflns_theta_min 3.470
_diffrn_source 'micro-focus sealed X-ray tube'
_exptl_absorpt_coefficient_mu 8.112
_exptl_absorpt_correction_T_max 1.00000
_exptl_absorpt_correction_T_min 0.64125
_exptl_absorpt_correction_type multi-scan
_exptl_absorpt_process_details
;
CrysAlisPro 1.171.39.27b (Rigaku Oxford Diffraction, 2015)
Empirical absorption correction using spherical harmonics,
 implemented in SCALE3 ABSPACK scaling algorithm.
;
_exptl_crystal_colour 'dark red'
_exptl_crystal_density_diffrn 1.446
_exptl_crystal_description block
_exptl_crystal_F_000 380
_exptl_crystal_size_max 0.148
_exptl_crystal_size_mid 0.041
_exptl_crystal_size_min 0.028
_refine_diff_density_max 0.597
_refine_diff_density_min -0.453
_refine_diff_density_rms 0.063
_refine_ls_extinction_method none
_refine_ls_goodness_of_fit_ref 1.058
_refine_ls_hydrogen_treatment constr
_refine_ls_matrix_type full
_refine_ls_number_parameters 217
_refine_ls_number_reflns 3481
_refine_ls_number_restraints 0
_refine_ls_restrained_S_all 1.058
_refine_ls_R_factor_all 0.0418
_refine_ls_R_factor_gt 0.0397
_refine_ls_shift/su_max 0.000
_refine_ls_shift/su_mean 0.000
_refine_ls_structure_factor_coef Fsqd
_refine_ls_weighting_details 'w=1/[\s^2^(Fo^2^)+(0.0619P)^2^+0.5818P] where P=(Fo^2^+2Fc^2^)/3'
_refine_ls_weighting_scheme calc
_refine_ls_wR_factor_gt 0.1056
_refine_ls_wR_factor_ref 0.1073
_reflns_Friedel_coverage 0.000
_reflns_number_gt 3301
_reflns_number_total 3481
_reflns_threshold_expression 'I > 2\s(I)'
_cod_data_source_file d1dt00563d2.cif
_cod_data_source_block exp_349_a
_cod_depositor_comments 'Adding full bibliography for 7706901--7706909.cif.'
_cod_database_code 7706908
_shelx_shelxl_version_number 2018/1
_shelx_space_group_comment
;
The symmetry employed for this shelxl refinement is uniquely defined
by the following loop, which should always be used as a source of
symmetry information in preference to the above space-group names.
They are only intended as comments.
;
_olex2_refinement_description
;
1. Fixed Uiso
 At 1.2 times of:
  All C(H) groups, All C(H,H) groups
2.a Secondary CH2 refined with riding coordinates:
 C8(H8A,H8B), C9(H9A,H9B)
2.b Aromatic/amide H refined with riding coordinates:
 C2(H2), C3(H3), C4(H4), C5(H5), C7(H7), C10(H10), C12(H12), C13(H13),
 C14(H14), C15(H15)
;
_smtbx_masks_special_details
;
A solvent mask was calculated and 45 electrons were 
found in a volume of 170\%A^3^ in 1 void per unit cell. 
This is consistent with the presence of 
0.5[C2H5NO2] per Asymmetric Unit 
which account for 40 electrons 
per unit cell.
;
_smtbx_masks_void_probe_radius 1.2
_smtbx_masks_void_truncation_radius 1.2
_olex2_submission_special_instructions 'No special instructions were received'

loop_
_space_group_symop_operation_xyz
'x, y, z'
'-x, -y, -z'

loop_
_atom_site_label
_atom_site_type_symbol
_atom_site_fract_x
_atom_site_fract_y
_atom_site_fract_z
_atom_site_U_iso_or_equiv
_atom_site_adp_type
_atom_site_occupancy
_atom_site_site_symmetry_order
_atom_site_calc_flag
_atom_site_refinement_flags_posn
_atom_site_refinement_flags_adp
_atom_site_refinement_flags_occupancy
_atom_site_disorder_assembly
_atom_site_disorder_group
O1 O 0.6438(2) 0.09002(18) 0.31516(12) 0.0227(3) Uani 1 1 d . . . . .
O2 O 0.6499(2) 0.01035(18) 0.51930(12) 0.0214(3) Uani 1 1 d . . . . .
O3 O 0.6824(3) 0.4304(2) 0.29420(16) 0.0478(5) Uani 1 1 d . . . . .
O4 O 0.7809(3) 0.3298(3) 0.43327(18) 0.0485(5) Uani 1 1 d . . . . .
N1 N 0.3523(3) 0.3155(2) 0.35254(16) 0.0275(4) Uani 1 1 d . . . . .
N2 N 0.3805(3) 0.2494(2) 0.54233(16) 0.0246(4) Uani 1 1 d . . . . .
N3 N 0.6773(3) 0.3303(2) 0.38189(16) 0.0277(4) Uani 1 1 d . . . . .
C1 C 0.6129(3) 0.1336(3) 0.22034(18) 0.0267(5) Uani 1 1 d . . . . .
Co1 Co 0.51291(4) 0.17062(4) 0.42809(3) 0.01999(12) Uani 1 1 d . . . . .
C2 C 0.7197(4) 0.0521(3) 0.1477(2) 0.0329(5) Uani 1 1 d . . . . .
H2 H 0.812034 -0.025393 0.167228 0.039 Uiso 1 1 calc R U . . .
C3 C 0.6898(4) 0.0851(4) 0.0486(2) 0.0460(7) Uani 1 1 d . . . . .
H3 H 0.759555 0.027267 0.002901 0.055 Uiso 1 1 calc R U . . .
C4 C 0.5562(5) 0.2042(5) 0.0157(2) 0.0571(9) Uani 1 1 d . . . . .
H4 H 0.538281 0.227279 -0.051879 0.069 Uiso 1 1 calc R U . . .
C5 C 0.4522(4) 0.2863(4) 0.0838(2) 0.0502(8) Uani 1 1 d . . . . .
H5 H 0.363820 0.366367 0.061660 0.060 Uiso 1 1 calc R U . . .
C6 C 0.4754(4) 0.2529(3) 0.1870(2) 0.0333(5) Uani 1 1 d . . . . .
C7 C 0.3532(3) 0.3375(3) 0.2557(2) 0.0332(5) Uani 1 1 d . . . . .
H7 H 0.267485 0.414696 0.227667 0.040 Uiso 1 1 calc R U . . .
C8 C 0.2220(3) 0.4138(3) 0.4141(2) 0.0329(5) Uani 1 1 d . . . . .
H8A H 0.108138 0.433341 0.393804 0.039 Uiso 1 1 calc R U . . .
H8B H 0.264944 0.517327 0.402039 0.039 Uiso 1 1 calc R U . . .
C9 C 0.2009(3) 0.3195(3) 0.5283(2) 0.0302(5) Uani 1 1 d . . . . .
H9A H 0.149850 0.390554 0.573064 0.036 Uiso 1 1 calc R U . . .
H9B H 0.123232 0.234864 0.545757 0.036 Uiso 1 1 calc R U . . .
C10 C 0.4306(3) 0.2400(3) 0.62581(19) 0.0280(5) Uani 1 1 d . . . . .
H10 H 0.353306 0.288198 0.674753 0.034 Uiso 1 1 calc R U . . .
C11 C 0.5994(3) 0.1592(3) 0.64856(18) 0.0262(5) Uani 1 1 d . . . . .
C12 C 0.6580(4) 0.1873(3) 0.72887(19) 0.0322(5) Uani 1 1 d . . . . .
H12 H 0.588021 0.258238 0.765603 0.039 Uiso 1 1 calc R U . . .
C13 C 0.8170(4) 0.1122(3) 0.7546(2) 0.0354(6) Uani 1 1 d . . . . .
H13 H 0.855537 0.134191 0.806994 0.042 Uiso 1 1 calc R U . . .
C14 C 0.9202(3) 0.0025(3) 0.70128(19) 0.0325(5) Uani 1 1 d . . . . .
H14 H 1.027284 -0.049586 0.718857 0.039 Uiso 1 1 calc R U . . .
C15 C 0.8636(3) -0.0290(3) 0.62212(18) 0.0267(5) Uani 1 1 d . . . . .
H15 H 0.933106 -0.102149 0.587088 0.032 Uiso 1 1 calc R U . . .
C16 C 0.7041(3) 0.0478(3) 0.59482(17) 0.0227(4) Uani 1 1 d . . . . .

loop_
_atom_site_aniso_label
_atom_site_aniso_U_11
_atom_site_aniso_U_22
_atom_site_aniso_U_33
_atom_site_aniso_U_23
_atom_site_aniso_U_13
_atom_site_aniso_U_12
O1 0.0239(8) 0.0230(7) 0.0239(8) -0.0101(6) -0.0071(6) -0.0002(6)
O2 0.0222(8) 0.0214(7) 0.0249(8) -0.0120(6) -0.0057(6) -0.0022(6)
O3 0.0570(14) 0.0406(11) 0.0424(11) -0.0021(9) -0.0066(10) -0.0197(10)
O4 0.0498(13) 0.0452(11) 0.0542(13) -0.0084(10) -0.0158(10) -0.0181(10)
N1 0.0259(10) 0.0203(9) 0.0342(11) -0.0073(8) -0.0037(8) -0.0013(8)
N2 0.0239(10) 0.0190(9) 0.0329(10) -0.0128(8) -0.0027(8) -0.0024(7)
N3 0.0270(10) 0.0224(9) 0.0361(11) -0.0146(8) -0.0033(9) -0.0028(8)
C1 0.0281(12) 0.0300(12) 0.0240(11) -0.0074(9) -0.0065(9) -0.0077(9)
Co1 0.0197(2) 0.01621(18) 0.0260(2) -0.00980(13) -0.00443(14) -0.00068(13)
C2 0.0339(13) 0.0392(13) 0.0279(12) -0.0125(10) -0.0061(10) -0.0048(11)
C3 0.0485(18) 0.0631(19) 0.0278(13) -0.0179(13) -0.0068(12) -0.0021(15)
C4 0.0527(19) 0.092(3) 0.0254(13) -0.0152(15) -0.0140(13) 0.0007(18)
C5 0.0437(17) 0.068(2) 0.0344(15) -0.0067(14) -0.0163(13) 0.0055(15)
C6 0.0318(13) 0.0378(13) 0.0285(12) -0.0042(10) -0.0102(10) -0.0031(11)
C7 0.0287(13) 0.0309(12) 0.0356(13) -0.0025(10) -0.0098(10) -0.0001(10)
C8 0.0269(12) 0.0223(11) 0.0475(15) -0.0128(10) -0.0062(11) 0.0053(9)
C9 0.0239(12) 0.0247(11) 0.0423(14) -0.0166(10) -0.0019(10) 0.0014(9)
C10 0.0297(12) 0.0231(11) 0.0329(12) -0.0157(9) 0.0010(10) -0.0050(9)
C11 0.0277(12) 0.0282(11) 0.0261(11) -0.0133(9) -0.0014(9) -0.0080(9)
C12 0.0368(14) 0.0379(13) 0.0274(12) -0.0182(10) 0.0007(10) -0.0130(11)
C13 0.0371(14) 0.0487(15) 0.0282(12) -0.0163(11) -0.0059(11) -0.0164(12)
C14 0.0269(12) 0.0453(14) 0.0289(12) -0.0109(11) -0.0070(10) -0.0107(11)
C15 0.0232(12) 0.0326(12) 0.0257(11) -0.0111(9) -0.0027(9) -0.0050(9)
C16 0.0229(11) 0.0257(11) 0.0223(10) -0.0109(8) -0.0008(8) -0.0089(9)

loop_
_atom_type_symbol
_atom_type_description
_atom_type_scat_dispersion_real
_atom_type_scat_dispersion_imag
_atom_type_scat_source
C C 0.0181 0.0091 'International Tables Vol C Tables 4.2.6.8 and 6.1.1.4'
Co Co -2.3653 3.6143 'International Tables Vol C Tables 4.2.6.8 and 6.1.1.4'
H H 0.0000 0.0000 'International Tables Vol C Tables 4.2.6.8 and 6.1.1.4'
N N 0.0311 0.0180 'International Tables Vol C Tables 4.2.6.8 and 6.1.1.4'
O O 0.0492 0.0322 'International Tables Vol C Tables 4.2.6.8 and 6.1.1.4'

loop_
_geom_angle_atom_site_label_1
_geom_angle_atom_site_label_2
_geom_angle_atom_site_label_3
_geom_angle
_geom_angle_site_symmetry_1
_geom_angle_site_symmetry_3
_geom_angle_publ_flag
C1 O1 Co1 126.11(15) . . ?
Co1 O2 Co1 99.31(7) . 2_656 ?
C16 O2 Co1 121.00(13) . . ?
C16 O2 Co1 115.47(13) . 2_656 ?
C7 N1 Co1 126.14(17) . . ?
C7 N1 C8 120.1(2) . . ?
C8 N1 Co1 113.70(16) . . ?
C9 N2 Co1 111.56(15) . . ?
C10 N2 Co1 127.07(17) . . ?
C10 N2 C9 121.3(2) . . ?
O3 N3 Co1 118.62(17) . . ?
O4 N3 O3 120.2(2) . . ?
O4 N3 Co1 121.08(17) . . ?
O1 C1 C2 117.7(2) . . ?
O1 C1 C6 124.6(2) . . ?
C2 C1 C6 117.7(2) . . ?
O1 Co1 O2 89.28(6) . . ?
O1 Co1 O2 91.81(6) . 2_656 ?
O1 Co1 N1 95.24(8) . . ?
O1 Co1 N2 179.39(7) . . ?
O1 Co1 N3 87.10(8) . . ?
O2 Co1 O2 80.69(7) . 2_656 ?
N1 Co1 O2 92.96(8) . 2_656 ?
N1 Co1 O2 172.33(8) . . ?
N1 Co1 N2 85.01(9) . . ?
N1 Co1 N3 90.60(9) . . ?
N2 Co1 O2 90.40(7) . . ?
N2 Co1 O2 87.62(7) . 2_656 ?
N2 Co1 N3 93.46(8) . . ?
N3 Co1 O2 176.35(7) . 2_656 ?
N3 Co1 O2 95.81(8) . . ?
C1 C2 H2 119.4 . . ?
C3 C2 C1 121.2(3) . . ?
C3 C2 H2 119.4 . . ?
C2 C3 H3 119.6 . . ?
C2 C3 C4 120.9(3) . . ?
C4 C3 H3 119.6 . . ?
C3 C4 H4 120.4 . . ?
C5 C4 C3 119.2(3) . . ?
C5 C4 H4 120.4 . . ?
C4 C5 H5 119.2 . . ?
C4 C5 C6 121.6(3) . . ?
C6 C5 H5 119.2 . . ?
C1 C6 C7 122.5(2) . . ?
C5 C6 C1 119.4(2) . . ?
C5 C6 C7 118.1(2) . . ?
N1 C7 C6 125.4(2) . . ?
N1 C7 H7 117.3 . . ?
C6 C7 H7 117.3 . . ?
N1 C8 H8A 110.3 . . ?
N1 C8 H8B 110.3 . . ?
N1 C8 C9 107.17(18) . . ?
H8A C8 H8B 108.5 . . ?
C9 C8 H8A 110.3 . . ?
C9 C8 H8B 110.3 . . ?
N2 C9 C8 106.09(19) . . ?
N2 C9 H9A 110.5 . . ?
N2 C9 H9B 110.5 . . ?
C8 C9 H9A 110.5 . . ?
C8 C9 H9B 110.5 . . ?
H9A C9 H9B 108.7 . . ?
N2 C10 H10 118.0 . . ?
N2 C10 C11 124.0(2) . . ?
C11 C10 H10 118.0 . . ?
C12 C11 C10 118.8(2) . . ?
C12 C11 C16 119.1(2) . . ?
C16 C11 C10 122.0(2) . . ?
C11 C12 H12 119.4 . . ?
C13 C12 C11 121.3(2) . . ?
C13 C12 H12 119.4 . . ?
C12 C13 H13 120.2 . . ?
C12 C13 C14 119.5(2) . . ?
C14 C13 H13 120.2 . . ?
C13 C14 H14 119.9 . . ?
C15 C14 C13 120.2(2) . . ?
C15 C14 H14 119.9 . . ?
C14 C15 H15 119.7 . . ?
C16 C15 C14 120.7(2) . . ?
C16 C15 H15 119.7 . . ?
O2 C16 C11 121.7(2) . . ?
O2 C16 C15 119.10(19) . . ?
C15 C16 C11 119.2(2) . . ?

loop_
_geom_bond_atom_site_label_1
_geom_bond_atom_site_label_2
_geom_bond_distance
_geom_bond_site_symmetry_2
_geom_bond_publ_flag
O1 C1 1.314(3) . ?
O1 Co1 1.8800(15) . ?
O2 Co1 2.0355(16) 2_656 ?
O2 Co1 1.9389(15) . ?
O2 C16 1.360(3) . ?
O3 N3 1.246(3) . ?
O4 N3 1.202(3) . ?
N1 Co1 1.886(2) . ?
N1 C7 1.283(3) . ?
N1 C8 1.474(3) . ?
N2 Co1 1.8888(19) . ?
N2 C9 1.462(3) . ?
N2 C10 1.280(3) . ?
N3 Co1 1.907(2) . ?
C1 C2 1.410(3) . ?
C1 C6 1.418(3) . ?
C2 H2 0.9300 . ?
C2 C3 1.376(4) . ?
C3 H3 0.9300 . ?
C3 C4 1.394(5) . ?
C4 H4 0.9300 . ?
C4 C5 1.363(5) . ?
C5 H5 0.9300 . ?
C5 C6 1.409(4) . ?
C6 C7 1.433(4) . ?
C7 H7 0.9300 . ?
C8 H8A 0.9700 . ?
C8 H8B 0.9700 . ?
C8 C9 1.510(4) . ?
C9 H9A 0.9700 . ?
C9 H9B 0.9700 . ?
C10 H10 0.9300 . ?
C10 C11 1.442(3) . ?
C11 C12 1.399(3) . ?
C11 C16 1.416(3) . ?
C12 H12 0.9300 . ?
C12 C13 1.375(4) . ?
C13 H13 0.9300 . ?
C13 C14 1.397(4) . ?
C14 H14 0.9300 . ?
C14 C15 1.390(3) . ?
C15 H15 0.9300 . ?
C15 C16 1.389(3) . ?

loop_
_geom_torsion_atom_site_label_1
_geom_torsion_atom_site_label_2
_geom_torsion_atom_site_label_3
_geom_torsion_atom_site_label_4
_geom_torsion
_geom_torsion_site_symmetry_1
_geom_torsion_site_symmetry_2
_geom_torsion_site_symmetry_3
_geom_torsion_site_symmetry_4
_geom_torsion_publ_flag
O1 C1 C2 C3 176.7(3) . . . . ?
O1 C1 C6 C5 -178.3(3) . . . . ?
O1 C1 C6 C7 -0.8(4) . . . . ?
N1 C8 C9 N2 41.2(2) . . . . ?
N2 C10 C11 C12 165.5(2) . . . . ?
N2 C10 C11 C16 -16.9(4) . . . . ?
C1 O1 Co1 O2 92.58(18) . . . 2_656 ?
C1 O1 Co1 O2 173.24(18) . . . . ?
C1 O1 Co1 N1 -0.56(19) . . . . ?
C1 O1 Co1 N3 -90.90(19) . . . . ?
C1 C2 C3 C4 2.1(5) . . . . ?
C1 C6 C7 N1 -0.6(4) . . . . ?
Co1 O1 C1 C2 -176.31(17) . . . . ?
Co1 O1 C1 C6 1.3(3) . . . . ?
Co1 O2 C16 C11 -86.1(2) 2_656 . . . ?
Co1 O2 C16 C11 33.6(3) . . . . ?
Co1 O2 C16 C15 91.8(2) 2_656 . . . ?
Co1 O2 C16 C15 -148.46(18) . . . . ?
Co1 N1 C7 C6 1.3(4) . . . . ?
Co1 N1 C8 C9 -25.5(2) . . . . ?
Co1 N2 C9 C8 -40.8(2) . . . . ?
Co1 N2 C10 C11 -2.6(4) . . . . ?
C2 C1 C6 C5 -0.7(4) . . . . ?
C2 C1 C6 C7 176.8(2) . . . . ?
C2 C3 C4 C5 -1.2(6) . . . . ?
C3 C4 C5 C6 -0.5(6) . . . . ?
C4 C5 C6 C1 1.5(5) . . . . ?
C4 C5 C6 C7 -176.1(3) . . . . ?
C5 C6 C7 N1 176.9(3) . . . . ?
C6 C1 C2 C3 -1.1(4) . . . . ?
C7 N1 Co1 O1 -0.7(2) . . . . ?
C7 N1 Co1 O2 -92.8(2) . . . 2_656 ?
C7 N1 Co1 N2 179.8(2) . . . . ?
C7 N1 Co1 N3 86.4(2) . . . . ?
C7 N1 C8 C9 157.1(2) . . . . ?
C8 N1 Co1 O1 -177.95(16) . . . . ?
C8 N1 Co1 O2 89.96(16) . . . 2_656 ?
C8 N1 Co1 N2 2.61(16) . . . . ?
C8 N1 Co1 N3 -90.81(17) . . . . ?
C8 N1 C7 C6 178.4(2) . . . . ?
C9 N2 Co1 O2 -70.89(15) . . . 2_656 ?
C9 N2 Co1 O2 -151.56(15) . . . . ?
C9 N2 Co1 N1 22.29(16) . . . . ?
C9 N2 Co1 N3 112.60(16) . . . . ?
C9 N2 C10 C11 174.1(2) . . . . ?
C10 N2 Co1 O2 106.1(2) . . . 2_656 ?
C10 N2 Co1 O2 25.4(2) . . . . ?
C10 N2 Co1 N1 -160.7(2) . . . . ?
C10 N2 Co1 N3 -70.4(2) . . . . ?
C10 N2 C9 C8 142.0(2) . . . . ?
C10 C11 C12 C13 179.3(2) . . . . ?
C10 C11 C16 O2 -0.5(4) . . . . ?
C10 C11 C16 C15 -178.5(2) . . . . ?
C11 C12 C13 C14 -1.6(4) . . . . ?
C12 C11 C16 O2 177.0(2) . . . . ?
C12 C11 C16 C15 -0.9(4) . . . . ?
C12 C13 C14 C15 0.7(4) . . . . ?
C13 C14 C15 C16 0.0(4) . . . . ?
C14 C15 C16 O2 -177.9(2) . . . . ?
C14 C15 C16 C11 0.1(4) . . . . ?
C16 C11 C12 C13 1.7(4) . . . . ?

loop_
_smtbx_masks_void_nr
_smtbx_masks_void_average_x
_smtbx_masks_void_average_y
_smtbx_masks_void_average_z
_smtbx_masks_void_volume
_smtbx_masks_void_count_electrons
_smtbx_masks_void_content
1 0.000 0.500 0.000 170.4 44.5 '1 C2H5NO2'
